data_1554211
loop_
_publ_author_name
'Yoshida, Yukihiro'
'Tango, Shunsuke'
'Isomura, Kazuhide'
'Nakamura, Yuto'
'Kishida, Hideo'
'Koretsune, Takashi'
'Sakata, Masafumi'
'Nakano, Yoshiaki'
'Yamochi, Hideki'
'Saito, Gunzi'

_publ_section_title
;
 Charge-transfer complexes based on C2v-symmetric benzo[ghi]perylene:
 comparison of their dynamic and electronic properties with those of
 D6h-symmetric coronene
;
_journal_issue 6
_journal_name_full 'Materials Chemistry Frontiers'
_journal_page_first 1165
_journal_paper_doi 10.1039/C8QM00112J
_journal_volume 2
_journal_year 2018
_chemical_formula_moiety '(C22 H12), (C12 H4 N4)'
_chemical_formula_sum 'C78 H40 N4'
_chemical_formula_weight 1033.20
_chemical_name_common (benzo[ghi]perylene)3TCNQ
_space_group_IT_number 2
_space_group_name_Hall '-P 1'
_space_group_name_H-M_alt 'P -1'
_symmetry_cell_setting triclinic
_symmetry_space_group_name_H-M 'P -1'
_atom_sites_solution_hydrogens geom
_atom_sites_solution_primary direct
_atom_sites_solution_secondary difmap
_audit_creation_method SHELXL-97
_cell_angle_alpha 113.110(2)
_cell_angle_beta 105.578(2)
_cell_angle_gamma 90.301(2)
_cell_formula_units_Z 1
_cell_length_a 10.0725(14)
_cell_length_b 10.8786(15)
_cell_length_c 12.9332(18)
_cell_measurement_reflns_used 3670
_cell_measurement_temperature 100(2)
_cell_measurement_theta_max 28.07
_cell_measurement_theta_min 2.76
_cell_volume 1245.7(3)
_computing_cell_refinement 'Bruker SAINT'
_computing_data_collection 'Bruker APEX2'
_computing_data_reduction 'Bruker SAINT'
_computing_molecular_graphics 'Bruker SHELXTL'
_computing_publication_material 'Bruker SHELXTL'
_computing_structure_refinement 'SHELXL-97 (Sheldrick, 2008)'
_computing_structure_solution 'SHELXS-97 (Sheldrick, 2008)'
_diffrn_ambient_temperature 100(2)
_diffrn_detector_area_resol_mean 8.333
_diffrn_measured_fraction_theta_full 0.997
_diffrn_measured_fraction_theta_max 0.991
_diffrn_measurement_device_type 'Bruker APEX-II CCD'
_diffrn_measurement_method '\f and \w scans'
_diffrn_radiation_monochromator graphite
_diffrn_radiation_source 'fine-focus sealed tube'
_diffrn_radiation_type MoK\a
_diffrn_radiation_wavelength 0.71073
_diffrn_reflns_av_R_equivalents 0.0299
_diffrn_reflns_av_sigmaI/netI 0.0426
_diffrn_reflns_limit_h_max 12
_diffrn_reflns_limit_h_min -12
_diffrn_reflns_limit_k_max 13
_diffrn_reflns_limit_k_min -13
_diffrn_reflns_limit_l_max 16
_diffrn_reflns_limit_l_min -16
_diffrn_reflns_number 13202
_diffrn_reflns_theta_full 25.00
_diffrn_reflns_theta_max 26.36
_diffrn_reflns_theta_min 1.79
_exptl_absorpt_coefficient_mu 0.080
_exptl_absorpt_correction_T_max 0.9968
_exptl_absorpt_correction_T_min 0.9610
_exptl_absorpt_correction_type numerical
_exptl_crystal_colour black
_exptl_crystal_density_diffrn 1.377
_exptl_crystal_density_method 'not measured'
_exptl_crystal_description rod
_exptl_crystal_F_000 536
_exptl_crystal_size_max 0.50
_exptl_crystal_size_mid 0.07
_exptl_crystal_size_min 0.04
_refine_diff_density_max 0.275
_refine_diff_density_min -0.169
_refine_diff_density_rms 0.040
_refine_ls_extinction_method none
_refine_ls_goodness_of_fit_ref 1.003
_refine_ls_hydrogen_treatment constr
_refine_ls_matrix_type full
_refine_ls_number_parameters 469
_refine_ls_number_reflns 5057
_refine_ls_number_restraints 0
_refine_ls_restrained_S_all 1.003
_refine_ls_R_factor_all 0.0914
_refine_ls_R_factor_gt 0.0490
_refine_ls_shift/su_max 0.000
_refine_ls_shift/su_mean 0.000
_refine_ls_structure_factor_coef Fsqd
_refine_ls_weighting_details 'calc w=1/[\s^2^(Fo^2^)+(0.0603P)^2^+0.0000P] where P=(Fo^2^+2Fc^2^)/3'
_refine_ls_weighting_scheme calc
_refine_ls_wR_factor_gt 0.1053
_refine_ls_wR_factor_ref 0.1189
_reflns_number_gt 3124
_reflns_number_total 5057
_reflns_threshold_expression >2sigma(I)
_cod_data_source_file c8qm00112j3.cif
_cod_data_source_block bper3TCNQ-100K
_cod_depositor_comments
;
The following automatic conversions were performed:

data item '_symmetry_cell_setting' value 'Triclinic' was changed to
'triclinic' in accordance with the
/home/saulius/struct/COD-crude-data/automatic-downloads/DataCite-retrospective/RSC/depositions/lib/dictionaries/cif_core.dic
dictionary named 'cif_core.dic' version 2.4.2 last updated on
2011-04-26.

Automatic conversion script
Id: cif_fix_values 6909 2019-04-08 15:41:33Z antanas 
;
_cod_original_sg_symbol_H-M 'P-1   '
_cod_database_code 1554211

loop_
_symmetry_equiv_pos_as_xyz
'x, y, z'
'-x, -y, -z'

loop_
_atom_site_label
_atom_site_type_symbol
_atom_site_fract_x
_atom_site_fract_y
_atom_site_fract_z
_atom_site_U_iso_or_equiv
_atom_site_adp_type
_atom_site_occupancy
_atom_site_symmetry_multiplicity
_atom_site_calc_flag
_atom_site_refinement_flags
_atom_site_disorder_assembly
_atom_site_disorder_group
C1 C 0.73119(17) -0.08386(19) 0.27129(16) 0.0336(4) Uani 1 1 d . . .
H1 H 0.7646 -0.0350 0.3523 0.040 Uiso 1 1 calc R . .
C2 C 0.69106(17) -0.22071(19) 0.22721(17) 0.0377(5) Uani 1 1 d . . .
H2 H 0.6968 -0.2621 0.2787 0.045 Uiso 1 1 calc R . .
C3 C 0.64291(16) -0.29620(18) 0.10822(17) 0.0340(4) Uani 1 1 d . . .
H3 H 0.6161 -0.3882 0.0798 0.041 Uiso 1 1 calc R . .
C4 C 0.63381(15) -0.23605(16) 0.02923(15) 0.0270(4) Uani 1 1 d . . .
C5 C 0.58573(15) -0.31163(17) -0.09517(16) 0.0318(4) Uani 1 1 d . . .
H5 H 0.5613 -0.4042 -0.1250 0.038 Uiso 1 1 calc R . .
C6 C 0.57488(15) -0.25221(17) -0.17062(15) 0.0297(4) Uani 1 1 d . . .
H6 H 0.5421 -0.3043 -0.2511 0.036 Uiso 1 1 calc R . .
C7 C 0.61281(14) -0.11096(16) -0.12907(14) 0.0246(4) Uani 1 1 d . . .
C8 C 0.60042(15) -0.04654(18) -0.20614(14) 0.0301(4) Uani 1 1 d . . .
H8 H 0.5663 -0.0973 -0.2868 0.036 Uiso 1 1 calc R . .
C9 C 0.63735(15) 0.08871(18) -0.16499(14) 0.0293(4) Uani 1 1 d . . .
H9 H 0.6282 0.1283 -0.2181 0.035 Uiso 1 1 calc R . .
C10 C 0.68912(15) 0.16960(16) -0.04336(14) 0.0246(4) Uani 1 1 d . . .
C11 C 0.72935(15) 0.31118(17) 0.00146(15) 0.0297(4) Uani 1 1 d . . .
H11 H 0.7225 0.3520 -0.0506 0.036 Uiso 1 1 calc R . .
C12 C 0.77716(15) 0.38647(17) 0.11841(16) 0.0309(4) Uani 1 1 d . . .
H12 H 0.8041 0.4782 0.1452 0.037 Uiso 1 1 calc R . .
C13 C 0.78756(15) 0.32927(16) 0.20216(15) 0.0271(4) Uani 1 1 d . . .
C14 C 0.83218(16) 0.40794(18) 0.32299(16) 0.0357(4) Uani 1 1 d . . .
H14 H 0.8579 0.5001 0.3508 0.043 Uiso 1 1 calc R . .
C15 C 0.83842(17) 0.35016(19) 0.40113(16) 0.0397(5) Uani 1 1 d . . .
H15 H 0.8665 0.4038 0.4815 0.048 Uiso 1 1 calc R . .
C16 C 0.80336(16) 0.21304(18) 0.36155(14) 0.0331(4) Uani 1 1 d . . .
H16 H 0.8086 0.1762 0.4162 0.040 Uiso 1 1 calc R . .
C17 C 0.76020(14) 0.12827(16) 0.24185(14) 0.0248(4) Uani 1 1 d . . .
C18 C 0.72301(14) -0.01700(16) 0.19764(14) 0.0245(4) Uani 1 1 d . . .
C19 C 0.67405(14) -0.09491(15) 0.07408(14) 0.0223(4) Uani 1 1 d . . .
C20 C 0.66274(14) -0.03253(15) -0.00655(13) 0.0207(4) Uani 1 1 d . . .
C21 C 0.70110(14) 0.10861(15) 0.03638(13) 0.0211(3) Uani 1 1 d . . .
C22 C 0.75037(14) 0.18826(15) 0.16055(13) 0.0226(4) Uani 1 1 d . . .
C31 C 0.4748(6) 0.6841(6) 0.4359(4) 0.0308(10) Uani 0.50 1 d P A -1
H31 H 0.3914 0.6272 0.4014 0.037 Uiso 0.50 1 calc PR A -1
C32 C 0.5966(5) 0.6316(5) 0.4633(4) 0.0367(12) Uani 0.50 1 d P A -1
H32 H 0.5946 0.5401 0.4464 0.044 Uiso 0.50 1 calc PR A -1
C33 C 0.7238(7) 0.7153(6) 0.5166(5) 0.0276(11) Uani 0.50 1 d P A -1
H33 H 0.8054 0.6792 0.5365 0.033 Uiso 0.50 1 calc PR A -1
C34 C 0.7293(6) 0.8523(8) 0.5400(4) 0.0258(10) Uani 0.50 1 d P A -1
C35 C 0.8569(7) 0.9397(6) 0.5928(4) 0.0255(11) Uani 0.50 1 d P A -1
H35 H 0.9402 0.9043 0.6083 0.031 Uiso 0.50 1 calc PR A -1
C36 C 0.8588(5) 1.0734(6) 0.6207(4) 0.0286(10) Uani 0.50 1 d P A -1
H36 H 0.9436 1.1282 0.6548 0.034 Uiso 0.50 1 calc PR A -1
C37 C 0.7325(7) 1.1328(6) 0.5988(4) 0.0221(9) Uani 0.50 1 d P A -1
C38 C 0.7352(4) 1.2730(4) 0.6322(3) 0.0297(8) Uani 0.50 1 d P A -1
H38 H 0.8192 1.3289 0.6712 0.036 Uiso 0.50 1 calc PR A -1
C39 C 0.6142(4) 1.3271(4) 0.6073(3) 0.0305(8) Uani 0.50 1 d P A -1
H39 H 0.6169 1.4196 0.6294 0.037 Uiso 0.50 1 calc PR A -1
C40 C 0.4866(5) 1.2447(7) 0.5491(4) 0.0267(10) Uani 0.50 1 d P A -1
C41 C 0.3593(6) 1.2991(6) 0.5188(4) 0.0322(11) Uani 0.50 1 d P A -1
H41 H 0.3616 1.3907 0.5361 0.039 Uiso 0.50 1 calc PR A -1
C42 C 0.2352(6) 1.2181(7) 0.4651(4) 0.0275(11) Uani 0.50 1 d P A -1
H42 H 0.1547 1.2562 0.4467 0.033 Uiso 0.50 1 calc PR A -1
C43 C 0.2249(8) 1.0777(7) 0.4364(4) 0.0258(10) Uani 0.50 1 d P A -1
C44 C 0.0991(6) 0.9944(7) 0.3812(4) 0.0279(12) Uani 0.50 1 d P A -1
H44 H 0.0171 1.0311 0.3640 0.034 Uiso 0.50 1 calc PR A -1
C45 C 0.0948(5) 0.8573(5) 0.3516(4) 0.0314(11) Uani 0.50 1 d P A -1
H45 H 0.0096 0.8031 0.3161 0.038 Uiso 0.50 1 calc PR A -1
C46 C 0.2154(5) 0.7998(6) 0.3740(4) 0.0275(10) Uani 0.50 1 d P A -1
H46 H 0.2109 0.7070 0.3506 0.033 Uiso 0.50 1 calc PR A -1
C47 C 0.3464(7) 0.8815(7) 0.4327(4) 0.0221(9) Uani 0.50 1 d P A -1
C48 C 0.4731(5) 0.8216(8) 0.4588(4) 0.0246(10) Uani 0.50 1 d P A -1
C49 C 0.6008(8) 0.9062(7) 0.5118(4) 0.0191(8) Uani 0.50 1 d P A -1
C50 C 0.6067(5) 1.0461(8) 0.5422(4) 0.0219(9) Uani 0.50 1 d P A -1
C51 C 0.4799(8) 1.1062(6) 0.5182(4) 0.0196(9) Uani 0.50 1 d P A -1
C52 C 0.3509(5) 1.0202(8) 0.4616(4) 0.0211(9) Uani 0.50 1 d P A -1
C61 C 0.96533(14) 0.86047(15) 0.96512(14) 0.0224(4) Uani 1 1 d . . .
C62 C 1.01837(14) 0.95055(16) 1.08734(13) 0.0225(4) Uani 1 1 d . . .
H62 H 1.0301 0.9165 1.1444 0.027 Uiso 1 1 calc R . .
C63 C 0.94870(14) 0.91705(16) 0.87956(13) 0.0231(4) Uani 1 1 d . . .
H63 H 0.9146 0.8610 0.8000 0.028 Uiso 1 1 calc R . .
C64 C 0.93283(15) 0.72463(16) 0.93201(15) 0.0277(4) Uani 1 1 d . . .
C65 C 0.94808(17) 0.67059(17) 1.01870(18) 0.0354(4) Uani 1 1 d . . .
C66 C 0.88373(17) 0.63403(18) 0.81033(19) 0.0377(5) Uani 1 1 d . . .
N1 N 0.96167(16) 0.63162(16) 1.09094(17) 0.0500(5) Uani 1 1 d . . .
N2 N 0.84600(16) 0.56592(17) 0.71179(16) 0.0591(5) Uani 1 1 d . . .

loop_
_atom_site_aniso_label
_atom_site_aniso_U_11
_atom_site_aniso_U_22
_atom_site_aniso_U_33
_atom_site_aniso_U_23
_atom_site_aniso_U_13
_atom_site_aniso_U_12
C1 0.0315(9) 0.0477(12) 0.0354(10) 0.0258(9) 0.0179(8) 0.0173(8)
C2 0.0356(10) 0.0506(13) 0.0526(13) 0.0393(11) 0.0251(9) 0.0214(9)
C3 0.0250(9) 0.0335(10) 0.0578(13) 0.0280(10) 0.0199(8) 0.0119(7)
C4 0.0161(8) 0.0291(10) 0.0422(11) 0.0177(8) 0.0136(7) 0.0079(7)
C5 0.0186(8) 0.0243(10) 0.0477(12) 0.0086(9) 0.0116(8) 0.0034(7)
C6 0.0173(8) 0.0332(10) 0.0292(10) 0.0039(8) 0.0056(7) 0.0037(7)
C7 0.0138(7) 0.0325(10) 0.0270(9) 0.0110(8) 0.0070(6) 0.0063(6)
C8 0.0201(8) 0.0458(12) 0.0227(9) 0.0120(8) 0.0068(7) 0.0086(7)
C9 0.0216(8) 0.0493(12) 0.0307(10) 0.0269(9) 0.0132(7) 0.0133(8)
C10 0.0162(8) 0.0356(10) 0.0323(10) 0.0212(8) 0.0119(7) 0.0107(7)
C11 0.0210(8) 0.0352(11) 0.0466(11) 0.0266(9) 0.0164(8) 0.0111(7)
C12 0.0202(8) 0.0247(9) 0.0528(12) 0.0172(9) 0.0165(8) 0.0074(7)
C13 0.0155(8) 0.0285(10) 0.0372(10) 0.0110(8) 0.0110(7) 0.0066(7)
C14 0.0273(9) 0.0295(10) 0.0406(11) 0.0032(9) 0.0116(8) 0.0057(7)
C15 0.0333(10) 0.0429(12) 0.0280(10) -0.0008(9) 0.0091(8) 0.0083(8)
C16 0.0291(9) 0.0458(12) 0.0257(10) 0.0135(9) 0.0114(8) 0.0127(8)
C17 0.0171(8) 0.0340(10) 0.0271(9) 0.0134(8) 0.0107(7) 0.0104(7)
C18 0.0185(8) 0.0341(10) 0.0295(9) 0.0181(8) 0.0126(7) 0.0117(7)
C19 0.0136(7) 0.0290(9) 0.0313(9) 0.0164(8) 0.0109(7) 0.0087(6)
C20 0.0119(7) 0.0282(9) 0.0252(9) 0.0121(7) 0.0086(6) 0.0065(6)
C21 0.0125(7) 0.0273(9) 0.0279(9) 0.0132(7) 0.0099(6) 0.0073(6)
C22 0.0133(7) 0.0273(9) 0.0286(9) 0.0106(7) 0.0093(7) 0.0071(6)
C31 0.031(3) 0.024(3) 0.031(2) 0.008(2) 0.004(2) -0.004(2)
C32 0.035(3) 0.025(3) 0.040(3) 0.004(2) 0.009(2) 0.000(2)
C33 0.034(4) 0.022(3) 0.026(3) 0.008(2) 0.009(2) 0.011(3)
C34 0.028(3) 0.031(4) 0.022(2) 0.015(3) 0.008(2) 0.007(3)
C35 0.015(3) 0.033(3) 0.021(3) 0.007(2) 0.000(2) 0.001(3)
C36 0.032(3) 0.031(3) 0.025(2) 0.016(2) 0.006(2) 0.007(2)
C37 0.029(3) 0.016(3) 0.015(2) 0.0019(19) 0.003(2) -0.003(2)
C38 0.044(2) 0.018(2) 0.025(2) 0.0062(16) 0.0114(17) -0.0001(17)
C39 0.030(2) 0.029(2) 0.024(2) 0.0048(17) 0.0054(18) -0.0065(18)
C40 0.035(3) 0.018(3) 0.021(2) 0.001(2) 0.0081(18) -0.001(3)
C41 0.022(3) 0.038(3) 0.026(2) 0.004(2) 0.003(2) 0.006(3)
C42 0.030(3) 0.024(4) 0.029(2) 0.013(3) 0.007(2) 0.009(3)
C43 0.026(4) 0.035(3) 0.018(2) 0.012(2) 0.005(2) 0.004(3)
C44 0.018(3) 0.043(4) 0.018(2) 0.014(3) -0.004(2) 0.001(2)
C45 0.030(3) 0.037(3) 0.026(2) 0.013(2) 0.0057(18) 0.000(2)
C46 0.035(3) 0.023(3) 0.023(2) 0.007(2) 0.0091(19) -0.003(2)
C47 0.022(3) 0.028(3) 0.011(2) 0.006(2) 0.000(2) -0.003(3)
C48 0.032(3) 0.018(3) 0.019(2) 0.002(2) 0.0088(19) -0.007(3)
C49 0.018(3) 0.023(3) 0.012(2) 0.0047(19) 0.0027(19) -0.003(2)
C50 0.028(3) 0.020(3) 0.014(2) 0.004(2) 0.0054(18) -0.011(3)
C51 0.020(3) 0.021(3) 0.013(2) 0.0037(19) 0.003(2) -0.004(2)
C52 0.024(3) 0.022(3) 0.014(2) 0.006(2) 0.0045(18) 0.002(3)
C61 0.0138(7) 0.0255(9) 0.0301(9) 0.0113(7) 0.0101(7) 0.0061(6)
C62 0.0199(8) 0.0296(10) 0.0256(9) 0.0166(8) 0.0101(7) 0.0083(7)
C63 0.0174(8) 0.0279(10) 0.0210(9) 0.0067(7) 0.0062(7) 0.0060(7)
C64 0.0173(8) 0.0243(10) 0.0430(11) 0.0123(8) 0.0136(7) 0.0062(7)
C65 0.0253(9) 0.0252(10) 0.0650(13) 0.0218(10) 0.0227(9) 0.0100(7)
C66 0.0200(9) 0.0233(10) 0.0594(14) 0.0053(10) 0.0129(9) 0.0045(7)
N1 0.0461(10) 0.0448(11) 0.0895(14) 0.0462(10) 0.0385(9) 0.0198(8)
N2 0.0336(9) 0.0459(11) 0.0608(13) -0.0122(9) 0.0080(9) 0.0081(8)

loop_
_atom_type_symbol
_atom_type_description
_atom_type_scat_dispersion_real
_atom_type_scat_dispersion_imag
_atom_type_scat_source
C C 0.0033 0.0016 'International Tables Vol C Tables 4.2.6.8 and 6.1.1.4'
H H 0.0000 0.0000 'International Tables Vol C Tables 4.2.6.8 and 6.1.1.4'
N N 0.0061 0.0033 'International Tables Vol C Tables 4.2.6.8 and 6.1.1.4'

loop_
_geom_angle_atom_site_label_1
_geom_angle_atom_site_label_2
_geom_angle_atom_site_label_3
_geom_angle
_geom_angle_site_symmetry_1
C2 C1 C18 121.80(17) .
C2 C1 H1 119.1 .
C18 C1 H1 119.1 .
C3 C2 C1 120.66(17) .
C3 C2 H2 119.7 .
C1 C2 H2 119.7 .
C2 C3 C4 120.58(17) .
C2 C3 H3 119.7 .
C4 C3 H3 119.7 .
C3 C4 C19 119.05(16) .
C3 C4 C5 122.15(16) .
C19 C4 C5 118.80(15) .
C6 C5 C4 121.68(16) .
C6 C5 H5 119.2 .
C4 C5 H5 119.2 .
C5 C6 C7 121.15(16) .
C5 C6 H6 119.4 .
C7 C6 H6 119.4 .
C8 C7 C20 118.83(15) .
C8 C7 C6 122.11(15) .
C20 C7 C6 119.05(15) .
C9 C8 C7 121.40(15) .
C9 C8 H8 119.3 .
C7 C8 H8 119.3 .
C8 C9 C10 121.20(15) .
C8 C9 H9 119.4 .
C10 C9 H9 119.4 .
C9 C10 C21 118.88(15) .
C9 C10 C11 122.06(15) .
C21 C10 C11 119.06(15) .
C12 C11 C10 120.82(15) .
C12 C11 H11 119.6 .
C10 C11 H11 119.6 .
C11 C12 C13 121.89(16) .
C11 C12 H12 119.1 .
C13 C12 H12 119.1 .
C14 C13 C22 119.39(16) .
C14 C13 C12 121.85(16) .
C22 C13 C12 118.76(15) .
C15 C14 C13 120.38(17) .
C15 C14 H14 119.8 .
C13 C14 H14 119.8 .
C14 C15 C16 120.64(17) .
C14 C15 H15 119.7 .
C16 C15 H15 119.7 .
C15 C16 C17 121.85(17) .
C15 C16 H16 119.1 .
C17 C16 H16 119.1 .
C16 C17 C22 117.65(16) .
C16 C17 C18 122.97(15) .
C22 C17 C18 119.37(14) .
C1 C18 C19 117.81(15) .
C1 C18 C17 122.98(15) .
C19 C18 C17 119.20(14) .
C18 C19 C4 120.10(14) .
C18 C19 C20 120.69(14) .
C4 C19 C20 119.21(14) .
C7 C20 C21 119.76(14) .
C7 C20 C19 120.09(14) .
C21 C20 C19 120.16(14) .
C10 C21 C20 119.92(14) .
C10 C21 C22 120.34(15) .
C20 C21 C22 119.74(14) .
C13 C22 C17 120.05(14) .
C13 C22 C21 119.11(14) .
C17 C22 C21 120.83(15) .
C32 C31 C48 121.8(5) .
C32 C31 H31 119.1 .
C48 C31 H31 119.1 .
C31 C32 C33 120.3(5) .
C31 C32 H32 119.9 .
C33 C32 H32 119.9 .
C34 C33 C32 120.7(5) .
C34 C33 H33 119.6 .
C32 C33 H33 119.6 .
C33 C34 C35 122.1(5) .
C33 C34 C49 118.4(6) .
C35 C34 C49 119.5(7) .
C36 C35 C34 121.0(6) .
C36 C35 H35 119.5 .
C34 C35 H35 119.5 .
C35 C36 C37 121.5(5) .
C35 C36 H36 119.3 .
C37 C36 H36 119.3 .
C50 C37 C38 121.2(6) .
C50 C37 C36 117.7(4) .
C38 C37 C36 121.1(7) .
C39 C38 C37 120.2(4) .
C39 C38 H38 119.9 .
C37 C38 H38 119.9 .
C38 C39 C40 120.7(4) .
C38 C39 H39 119.6 .
C40 C39 H39 119.6 .
C51 C40 C39 120.5(6) .
C51 C40 C41 118.0(5) .
C39 C40 C41 121.5(7) .
C42 C41 C40 120.8(5) .
C42 C41 H41 119.6 .
C40 C41 H41 119.6 .
C41 C42 C43 122.3(6) .
C41 C42 H42 118.8 .
C43 C42 H42 118.8 .
C44 C43 C42 122.7(5) .
C44 C43 C52 119.4(6) .
C42 C43 C52 117.9(7) .
C45 C44 C43 120.5(5) .
C45 C44 H44 119.7 .
C43 C44 H44 119.7 .
C46 C45 C44 120.9(5) .
C46 C45 H45 119.6 .
C44 C45 H45 119.6 .
C45 C46 C47 120.6(5) .
C45 C46 H46 119.7 .
C47 C46 H46 119.7 .
C52 C47 C46 118.5(4) .
C52 C47 C48 120.8(7) .
C46 C47 C48 120.7(6) .
C31 C48 C49 118.2(5) .
C31 C48 C47 123.5(6) .
C49 C48 C47 118.3(7) .
C50 C49 C48 121.4(5) .
C50 C49 C34 118.0(7) .
C48 C49 C34 120.6(5) .
C37 C50 C49 122.2(6) .
C37 C50 C51 117.5(8) .
C49 C50 C51 120.2(4) .
C40 C51 C52 121.7(6) .
C40 C51 C50 119.8(8) .
C52 C51 C50 118.4(4) .
C47 C52 C51 120.8(5) .
C47 C52 C43 120.1(5) .
C51 C52 C43 119.1(7) .
C64 C61 C63 121.54(15) .
C64 C61 C62 120.71(15) .
C63 C61 C62 117.74(14) .
C63 C62 C61 121.15(14) 2_777
C63 C62 H62 119.4 2_777
C61 C62 H62 119.4 .
C62 C63 C61 121.11(14) 2_777
C62 C63 H63 119.4 2_777
C61 C63 H63 119.4 .
C61 C64 C66 120.89(16) .
C61 C64 C65 120.67(16) .
C66 C64 C65 118.44(15) .
N1 C65 C64 177.7(2) .
N2 C66 C64 177.1(2) .

loop_
_geom_bond_atom_site_label_1
_geom_bond_atom_site_label_2
_geom_bond_distance
_geom_bond_site_symmetry_2
C1 C2 1.381(2) .
C1 C18 1.395(2) .
C1 H1 0.9300 .
C2 C3 1.371(2) .
C2 H2 0.9300 .
C3 C4 1.398(2) .
C3 H3 0.9300 .
C4 C19 1.423(2) .
C4 C5 1.427(2) .
C5 C6 1.349(2) .
C5 H5 0.9300 .
C6 C7 1.425(2) .
C6 H6 0.9300 .
C7 C8 1.408(2) .
C7 C20 1.414(2) .
C8 C9 1.364(2) .
C8 H8 0.9300 .
C9 C10 1.410(2) .
C9 H9 0.9300 .
C10 C21 1.410(2) .
C10 C11 1.428(2) .
C11 C12 1.350(2) .
C11 H11 0.9300 .
C12 C13 1.428(2) .
C12 H12 0.9300 .
C13 C14 1.395(2) .
C13 C22 1.421(2) .
C14 C15 1.373(2) .
C14 H14 0.9300 .
C15 C16 1.382(2) .
C15 H15 0.9300 .
C16 C17 1.396(2) .
C16 H16 0.9300 .
C17 C22 1.423(2) .
C17 C18 1.461(2) .
C18 C19 1.423(2) .
C19 C20 1.433(2) .
C20 C21 1.423(2) .
C21 C22 1.432(2) .
C31 C32 1.374(7) .
C31 C48 1.408(7) .
C31 H31 0.9300 .
C32 C33 1.402(7) .
C32 H32 0.9300 .
C33 C34 1.397(8) .
C33 H33 0.9300 .
C34 C35 1.425(6) .
C34 C49 1.440(8) .
C35 C36 1.353(7) .
C35 H35 0.9300 .
C36 C37 1.441(7) .
C36 H36 0.9300 .
C37 C50 1.407(6) .
C37 C38 1.411(6) .
C38 C39 1.371(6) .
C38 H38 0.9300 .
C39 C40 1.400(6) .
C39 H39 0.9300 .
C40 C51 1.395(7) .
C40 C41 1.438(8) .
C41 C42 1.365(7) .
C41 H41 0.9300 .
C42 C43 1.419(7) .
C42 H42 0.9300 .
C43 C44 1.389(7) .
C43 C52 1.434(8) .
C44 C45 1.384(7) .
C44 H44 0.9300 .
C45 C46 1.383(6) .
C45 H45 0.9300 .
C46 C47 1.423(7) .
C46 H46 0.9300 .
C47 C52 1.402(7) .
C47 C48 1.455(7) .
C48 C49 1.411(7) .
C49 C50 1.411(7) .
C50 C51 1.453(6) .
C51 C52 1.428(6) .
C61 C64 1.377(2) .
C61 C63 1.438(2) .
C61 C62 1.438(2) .
C62 C63 1.343(2) 2_777
C62 H62 0.9300 .
C63 C62 1.343(2) 2_777
C63 H63 0.9300 .
C64 C66 1.432(3) .
C64 C65 1.432(3) .
C65 N1 1.146(2) .
C66 N2 1.146(2) .
